data_8106999
loop_
_publ_author_name
'Wang, Kun-Yan'
'Yang, Xiao-Li'

_publ_section_title
;
 This molecule targets at type 2 diabetes - a single crystal study on
 (2R,3S,5R)-2-(2,5-difluorophenyl)-5-[2-(methylsulfonyl)-2,6-dihydropyrrolo[3,4-c]pyrazol-5(4H)-yl]
 tetrahydro-2H-pyran-3-amine (Omarigliptin), C17H20F2N4O3S
;
_journal_issue 3
_journal_name_full 'Zeitschrift f\"ur Kristallographie - New Crystal Structures'
_journal_page_first 763
_journal_page_last 765
_journal_paper_doi 10.1515/ncrs-2015-0260
_journal_volume 231
_journal_year 2016
_chemical_absolute_configuration ad
_chemical_formula_moiety 'C17 H20 F2 N4 O3 S'
_chemical_formula_sum 'C17 H20 F2 N4 O3 S'
_chemical_formula_weight 398.43
_space_group_IT_number 1
_space_group_name_Hall 'P 1'
_space_group_name_H-M_alt 'P 1'
_symmetry_cell_setting triclinic
_symmetry_space_group_name_Hall 'P 1'
_symmetry_space_group_name_H-M 'P 1'
_atom_sites_solution_hydrogens geom
_atom_sites_solution_primary direct
_atom_sites_solution_secondary difmap
_cell_angle_alpha 89.39(3)
_cell_angle_beta 86.29(3)
_cell_angle_gamma 66.50(3)
_cell_formula_units_Z 1
_cell_length_a 6.0020(12)
_cell_length_b 6.7650(14)
_cell_length_c 11.831(2)
_cell_measurement_reflns_used 25
_cell_measurement_temperature 293(2)
_cell_measurement_theta_max 13
_cell_measurement_theta_min 9
_cell_volume 439.55(18)
_computing_cell_refinement 'CAD-4 Software '
_computing_data_collection 'CAD-4 Software (Enraf-Nonius, 1989)'
_computing_data_reduction 'XCAD4 (Harms & Wocadlo, 1995)'
_computing_molecular_graphics 'SHELXTL '
_computing_publication_material 'PLATON (Spek, 2003)'
_computing_structure_refinement 'SHELXTL '
_computing_structure_solution 'SHELXTL (Bruker, 2000)'
_diffrn_ambient_temperature 293(2)
_diffrn_measured_fraction_theta_full 0.999
_diffrn_measured_fraction_theta_max 0.999
_diffrn_measurement_device_type 'Nonius CAD4'
_diffrn_measurement_method \w/2\q
_diffrn_radiation_monochromator graphite
_diffrn_radiation_source 'fine-focus sealed tube'
_diffrn_radiation_type MoK\a
_diffrn_radiation_wavelength 0.71073
_diffrn_reflns_av_R_equivalents 0.0223
_diffrn_reflns_av_sigmaI/netI 0.0362
_diffrn_reflns_limit_h_max 7
_diffrn_reflns_limit_h_min 0
_diffrn_reflns_limit_k_max 8
_diffrn_reflns_limit_k_min -7
_diffrn_reflns_limit_l_max 14
_diffrn_reflns_limit_l_min -14
_diffrn_reflns_number 1784
_diffrn_reflns_theta_full 25.37
_diffrn_reflns_theta_max 25.37
_diffrn_reflns_theta_min 1.73
_diffrn_standards_decay_% 1
_diffrn_standards_interval_count 200
_diffrn_standards_interval_time 2h
_diffrn_standards_number 3
_exptl_absorpt_coefficient_mu 0.232
_exptl_absorpt_correction_T_max 0.9772
_exptl_absorpt_correction_T_min 0.9337
_exptl_absorpt_correction_type psi-scan
_exptl_absorpt_process_details '(North et al., 1968)'
_exptl_crystal_colour colorless
_exptl_crystal_density_diffrn 1.505
_exptl_crystal_density_method 'not measured'
_exptl_crystal_description block
_exptl_crystal_F_000 208
_exptl_crystal_size_max 0.30
_exptl_crystal_size_mid 0.20
_exptl_crystal_size_min 0.10
_refine_diff_density_max 0.370
_refine_diff_density_min -0.447
_refine_diff_density_rms 0.082
_refine_ls_abs_structure_details 'Flack H D (1983), Acta Cryst. A39, 876-881'
_refine_ls_abs_structure_Flack 0.06(16)
_refine_ls_extinction_method none
_refine_ls_goodness_of_fit_ref 1.002
_refine_ls_hydrogen_treatment constr
_refine_ls_matrix_type full
_refine_ls_number_parameters 244
_refine_ls_number_reflns 1784
_refine_ls_number_restraints 3
_refine_ls_restrained_S_all 1.002
_refine_ls_R_factor_all 0.0611
_refine_ls_R_factor_gt 0.0543
_refine_ls_shift/su_max 0.000
_refine_ls_shift/su_mean 0.000
_refine_ls_structure_factor_coef Fsqd
_refine_ls_weighting_details 'calc w=1/[\s^2^(Fo^2^)+(0.1000P)^2^+0.4000P] where P=(Fo^2^+2Fc^2^)/3'
_refine_ls_weighting_scheme calc
_refine_ls_wR_factor_gt 0.1506
_refine_ls_wR_factor_ref 0.1568
_reflns_number_gt 1595
_reflns_number_total 1784
_reflns_threshold_expression >2sigma(I)
_cod_data_source_file suppl_ncrs-2015-0260_suppl.cif
_cod_data_source_block b
_cod_original_cell_volume 439.55(15)
_cod_database_code 8106999

loop_
_symmetry_equiv_pos_site_id
_symmetry_equiv_pos_as_xyz
1 x,y,z

loop_
_atom_site_label
_atom_site_type_symbol
_atom_site_fract_x
_atom_site_fract_y
_atom_site_fract_z
_atom_site_U_iso_or_equiv
_atom_site_adp_type
_atom_site_occupancy
_atom_site_symmetry_multiplicity
_atom_site_calc_flag
_atom_site_refinement_flags
_atom_site_disorder_assembly
_atom_site_disorder_group
S S 0.6234(2) -0.0161(2) 0.53489(13) 0.0392(4) Uani 1 1 d . . .
O1 O 0.2259(7) 1.1988(6) 0.0659(3) 0.0367(10) Uani 1 1 d . . .
F1 F -0.0338(9) 1.4463(8) -0.3177(4) 0.0695(14) Uani 1 1 d . . .
N1 N 0.8552(10) 1.0226(9) -0.0607(5) 0.0425(14) Uani 1 1 d . . .
H1A H 0.9931 0.9626 -0.0311 0.051 Uiso 1 1 calc R . .
H1B H 0.8441 1.0953 -0.1217 0.051 Uiso 1 1 calc R . .
C1 C 0.1924(12) 1.3403(11) -0.1559(5) 0.0400(14) Uani 1 1 d . . .
H1C H 0.1147 1.2489 -0.1368 0.048 Uiso 1 1 calc R . .
F2 F 0.6462(7) 1.5111(6) -0.0587(3) 0.0463(9) Uani 1 1 d . . .
O2 O 0.3983(10) -0.0143(9) 0.5767(5) 0.0611(16) Uani 1 1 d . . .
N2 N 0.4984(9) 0.7395(7) 0.2593(4) 0.0310(11) Uani 1 1 d . . .
C2 C 0.1401(12) 1.4606(11) -0.2533(5) 0.0430(15) Uani 1 1 d . . .
N3 N 0.5510(10) 0.1840(8) 0.4401(5) 0.0369(12) Uani 1 1 d . . .
O3 O 0.8012(10) -0.2031(7) 0.4835(4) 0.0521(13) Uani 1 1 d . . .
C3 C 0.2447(13) 1.5986(10) -0.2861(6) 0.0467(17) Uani 1 1 d . . .
H3B H 0.2019 1.6789 -0.3515 0.056 Uiso 1 1 calc R . .
C14 C 0.3374(12) 0.3600(10) 0.4354(5) 0.0370(14) Uani 1 1 d . . .
H14A H 0.1881 0.3810 0.4725 0.044 Uiso 1 1 calc R . .
C4 C 0.4157(15) 1.6161(10) -0.2198(6) 0.0465(18) Uani 1 1 d . . .
H4B H 0.4931 1.7073 -0.2401 0.056 Uiso 1 1 calc R . .
C5 C 0.4716(12) 1.4953(9) -0.1215(5) 0.0360(14) Uani 1 1 d . . .
C6 C 0.3612(10) 1.3578(8) -0.0875(5) 0.0301(12) Uani 1 1 d . . .
C7 C 0.4354(11) 1.2218(9) 0.0175(5) 0.0316(13) Uani 1 1 d . . .
H7A H 0.4892 1.2994 0.0716 0.038 Uiso 1 1 calc R . .
C8 C 0.6407(11) 1.0010(9) -0.0077(5) 0.0296(12) Uani 1 1 d . . .
H8A H 0.5837 0.9268 -0.0624 0.036 Uiso 1 1 calc R . .
C9 C 0.6889(11) 0.8676(9) 0.0996(5) 0.0317(13) Uani 1 1 d . . .
H9A H 0.8087 0.7232 0.0816 0.038 Uiso 1 1 calc R . .
H9B H 0.7552 0.9321 0.1540 0.038 Uiso 1 1 calc R . .
C10 C 0.4587(11) 0.8549(9) 0.1515(5) 0.0297(12) Uani 1 1 d . . .
H10A H 0.3998 0.7795 0.0984 0.036 Uiso 1 1 calc R . .
C11 C 0.2686(12) 1.0827(9) 0.1707(5) 0.0353(14) Uani 1 1 d . . .
H11A H 0.1177 1.0778 0.2023 0.042 Uiso 1 1 calc R . .
H11B H 0.3235 1.1576 0.2248 0.042 Uiso 1 1 calc R . .
C12 C 0.7134(11) 0.5308(10) 0.2532(5) 0.0343(13) Uani 1 1 d . . .
H12A H 0.8574 0.5464 0.2769 0.041 Uiso 1 1 calc R . .
H12B H 0.7464 0.4679 0.1774 0.041 Uiso 1 1 calc R . .
C13 C 0.6302(11) 0.4010(9) 0.3350(5) 0.0327(13) Uani 1 1 d . . .
N4 N 0.7450(10) 0.2078(8) 0.3785(4) 0.0401(13) Uani 1 1 d . . .
C15 C 0.3888(11) 0.4976(10) 0.3653(5) 0.0324(13) Uani 1 1 d . . .
C16 C 0.2755(12) 0.7114(10) 0.3066(6) 0.0404(15) Uani 1 1 d . . .
H16A H 0.1750 0.7041 0.2471 0.048 Uiso 1 1 calc R . .
H16B H 0.1791 0.8265 0.3598 0.048 Uiso 1 1 calc R . .
C17 C 0.7542(16) 0.0770(13) 0.6387(7) 0.060(2) Uani 1 1 d . . .
H17A H 0.8027 -0.0265 0.6981 0.089 Uiso 1 1 calc R . .
H17B H 0.6374 0.2121 0.6695 0.089 Uiso 1 1 calc R . .
H17C H 0.8942 0.0965 0.6056 0.089 Uiso 1 1 calc R . .

loop_
_atom_site_aniso_label
_atom_site_aniso_U_11
_atom_site_aniso_U_22
_atom_site_aniso_U_33
_atom_site_aniso_U_23
_atom_site_aniso_U_13
_atom_site_aniso_U_12
S 0.0432(9) 0.0330(8) 0.0380(8) 0.0166(6) -0.0014(7) -0.0121(7)
O1 0.036(2) 0.034(2) 0.033(2) 0.0145(17) -0.0005(18) -0.0082(19)
F1 0.058(3) 0.103(4) 0.055(3) 0.037(3) -0.027(2) -0.037(3)
N1 0.033(3) 0.051(3) 0.043(3) 0.021(3) 0.000(2) -0.017(3)
C1 0.035(3) 0.046(3) 0.041(3) 0.017(3) -0.006(3) -0.019(3)
F2 0.055(2) 0.042(2) 0.051(2) -0.0017(16) -0.0009(18) -0.0298(19)
O2 0.062(4) 0.063(3) 0.065(3) 0.039(3) -0.008(3) -0.032(3)
N2 0.034(3) 0.031(2) 0.028(2) 0.0133(19) -0.004(2) -0.012(2)
C2 0.032(3) 0.051(4) 0.037(3) 0.012(3) -0.001(3) -0.008(3)
N3 0.036(3) 0.031(3) 0.037(3) 0.015(2) 0.001(2) -0.008(2)
O3 0.064(3) 0.038(2) 0.048(3) 0.011(2) -0.004(2) -0.014(2)
C3 0.045(4) 0.039(3) 0.043(3) 0.022(3) 0.001(3) -0.004(3)
C14 0.040(4) 0.039(3) 0.034(3) 0.013(3) -0.002(3) -0.018(3)
C4 0.061(4) 0.025(3) 0.048(4) 0.011(3) 0.014(4) -0.014(3)
C5 0.042(4) 0.027(3) 0.039(3) 0.003(2) 0.005(3) -0.014(3)
C6 0.027(3) 0.023(3) 0.035(3) 0.007(2) 0.003(2) -0.005(2)
C7 0.039(4) 0.026(3) 0.031(3) 0.008(2) -0.001(3) -0.014(3)
C8 0.033(3) 0.030(3) 0.027(3) 0.007(2) -0.004(2) -0.014(3)
C9 0.035(3) 0.028(3) 0.033(3) 0.011(2) -0.005(3) -0.013(3)
C10 0.033(3) 0.033(3) 0.025(3) 0.008(2) -0.003(2) -0.015(3)
C11 0.042(3) 0.032(3) 0.028(3) 0.011(2) 0.000(3) -0.011(3)
C12 0.028(3) 0.036(3) 0.037(3) 0.016(2) -0.007(3) -0.010(3)
C13 0.033(3) 0.031(3) 0.032(3) 0.009(2) -0.001(3) -0.011(3)
N4 0.034(3) 0.036(3) 0.042(3) 0.016(2) 0.005(2) -0.006(2)
C15 0.031(3) 0.038(3) 0.031(3) 0.011(2) -0.005(2) -0.016(3)
C16 0.034(3) 0.038(3) 0.043(3) 0.020(3) 0.000(3) -0.009(3)
C17 0.064(5) 0.053(4) 0.053(4) 0.003(3) -0.018(4) -0.012(4)

loop_
_atom_type_symbol
_atom_type_description
_atom_type_scat_dispersion_real
_atom_type_scat_dispersion_imag
_atom_type_scat_source
C C 0.0033 0.0016 'International Tables Vol C Tables 4.2.6.8 and 6.1.1.4'
H H 0.0000 0.0000 'International Tables Vol C Tables 4.2.6.8 and 6.1.1.4'
N N 0.0061 0.0033 'International Tables Vol C Tables 4.2.6.8 and 6.1.1.4'
O O 0.0106 0.0060 'International Tables Vol C Tables 4.2.6.8 and 6.1.1.4'
F F 0.0171 0.0103 'International Tables Vol C Tables 4.2.6.8 and 6.1.1.4'
S S 0.1246 0.1234 'International Tables Vol C Tables 4.2.6.8 and 6.1.1.4'

loop_
_geom_angle_atom_site_label_1
_geom_angle_atom_site_label_2
_geom_angle_atom_site_label_3
_geom_angle
_geom_angle_site_symmetry_1
_geom_angle_site_symmetry_3
O3 S O2 120.2(3) . .
O3 S N3 108.6(3) . .
O2 S N3 104.5(3) . .
O3 S C17 109.1(4) . .
O2 S C17 110.5(4) . .
N3 S C17 102.4(3) . .
C7 O1 C11 112.8(4) . .
C8 N1 H1A 120.0 . .
C8 N1 H1B 120.0 . .
H1A N1 H1B 120.0 . .
C6 C1 C2 119.1(6) . .
C6 C1 H1C 120.5 . .
C2 C1 H1C 120.5 . .
C10 N2 C12 113.4(4) . .
C10 N2 C16 112.2(4) . .
C12 N2 C16 111.1(4) . .
C3 C2 F1 118.2(6) . .
C3 C2 C1 123.7(7) . .
F1 C2 C1 118.0(6) . .
C14 N3 N4 113.0(5) . .
C14 N3 S 128.0(4) . .
N4 N3 S 116.6(4) . .
C2 C3 C4 118.0(6) . .
C2 C3 H3B 121.0 . .
C4 C3 H3B 121.0 . .
C15 C14 N3 105.3(6) . .
C15 C14 H14A 127.3 . .
N3 C14 H14A 127.3 . .
C3 C4 C5 119.1(6) . .
C3 C4 H4B 120.5 . .
C5 C4 H4B 120.5 . .
F2 C5 C6 119.4(5) . .
F2 C5 C4 118.0(6) . .
C6 C5 C4 122.7(6) . .
C1 C6 C5 117.5(5) . .
C1 C6 C7 121.5(5) . .
C5 C6 C7 120.9(5) . .
O1 C7 C6 107.2(5) . .
O1 C7 C8 110.5(4) . .
C6 C7 C8 113.1(5) . .
O1 C7 H7A 108.6 . .
C6 C7 H7A 108.6 . .
C8 C7 H7A 108.6 . .
N1 C8 C9 113.9(5) . .
N1 C8 C7 111.0(5) . .
C9 C8 C7 109.8(5) . .
N1 C8 H8A 107.3 . .
C9 C8 H8A 107.3 . .
C7 C8 H8A 107.3 . .
C10 C9 C8 111.3(5) . .
C10 C9 H9A 109.4 . .
C8 C9 H9A 109.4 . .
C10 C9 H9B 109.4 . .
C8 C9 H9B 109.4 . .
H9A C9 H9B 108.0 . .
N2 C10 C9 112.0(4) . .
N2 C10 C11 109.8(4) . .
C9 C10 C11 108.3(5) . .
N2 C10 H10A 108.9 . .
C9 C10 H10A 108.9 . .
C11 C10 H10A 108.9 . .
O1 C11 C10 110.7(4) . .
O1 C11 H11A 109.5 . .
C10 C11 H11A 109.5 . .
O1 C11 H11B 109.5 . .
C10 C11 H11B 109.5 . .
H11A C11 H11B 108.1 . .
N2 C12 C13 101.0(5) . .
N2 C12 H12A 111.6 . .
C13 C12 H12A 111.6 . .
N2 C12 H12B 111.6 . .
C13 C12 H12B 111.6 . .
H12A C12 H12B 109.4 . .
N4 C13 C15 115.3(6) . .
N4 C13 C12 132.1(6) . .
C15 C13 C12 112.5(5) . .
C13 N4 N3 100.2(5) . .
C14 C15 C13 106.2(6) . .
C14 C15 C16 143.3(6) . .
C13 C15 C16 110.5(5) . .
N2 C16 C15 100.9(5) . .
N2 C16 H16A 111.6 . .
C15 C16 H16A 111.6 . .
N2 C16 H16B 111.6 . .
C15 C16 H16B 111.6 . .
H16A C16 H16B 109.4 . .
S C17 H17A 109.5 . .
S C17 H17B 109.5 . .
H17A C17 H17B 109.5 . .
S C17 H17C 109.5 . .
H17A C17 H17C 109.5 . .
H17B C17 H17C 109.5 . .

loop_
_geom_bond_atom_site_label_1
_geom_bond_atom_site_label_2
_geom_bond_distance
_geom_bond_site_symmetry_2
S O3 1.402(5) .
S O2 1.404(6) .
S N3 1.686(5) .
S C17 1.749(8) .
O1 C7 1.412(7) .
O1 C11 1.443(6) .
F1 C2 1.365(8) .
N1 C8 1.454(8) .
N1 H1A 0.8600 .
N1 H1B 0.8600 .
C1 C6 1.378(9) .
C1 C2 1.383(8) .
C1 H1C 0.9300 .
F2 C5 1.362(7) .
N2 C10 1.471(7) .
N2 C12 1.483(8) .
N2 C16 1.498(8) .
C2 C3 1.358(10) .
N3 C14 1.362(8) .
N3 N4 1.396(7) .
C3 C4 1.373(11) .
C3 H3B 0.9300 .
C14 C15 1.352(8) .
C14 H14A 0.9300 .
C4 C5 1.394(9) .
C4 H4B 0.9300 .
C5 C6 1.384(8) .
C6 C7 1.520(8) .
C7 C8 1.527(8) .
C7 H7A 0.9800 .
C8 C9 1.525(8) .
C8 H8A 0.9800 .
C9 C10 1.509(8) .
C9 H9A 0.9700 .
C9 H9B 0.9700 .
C10 C11 1.517(8) .
C10 H10A 0.9800 .
C11 H11A 0.9700 .
C11 H11B 0.9700 .
C12 C13 1.493(8) .
C12 H12A 0.9700 .
C12 H12B 0.9700 .
C13 N4 1.327(7) .
C13 C15 1.355(8) .
C15 C16 1.514(8) .
C16 H16A 0.9700 .
C16 H16B 0.9700 .
C17 H17A 0.9600 .
C17 H17B 0.9600 .
C17 H17C 0.9600 .

loop_
_geom_hbond_atom_site_label_D
_geom_hbond_atom_site_label_H
_geom_hbond_atom_site_label_A
_geom_hbond_distance_DH
_geom_hbond_distance_HA
_geom_hbond_distance_DA
_geom_hbond_angle_DHA
_geom_hbond_site_symmetry_A
_geom_hbond_publ_flag
C7 H7A F2 0.9800 2.4800 2.834(8) 101.00 . yes

loop_
_geom_torsion_atom_site_label_1
_geom_torsion_atom_site_label_2
_geom_torsion_atom_site_label_3
_geom_torsion_atom_site_label_4
_geom_torsion
_geom_torsion_site_symmetry_1
_geom_torsion_site_symmetry_2
_geom_torsion_site_symmetry_3
_geom_torsion_site_symmetry_4
C6 C1 C2 C3 -0.6(10) . . . .
C6 C1 C2 F1 -177.8(6) . . . .
O3 S N3 C14 153.2(6) . . . .
O2 S N3 C14 23.8(7) . . . .
C17 S N3 C14 -91.5(7) . . . .
O3 S N3 N4 -45.9(5) . . . .
O2 S N3 N4 -175.3(5) . . . .
C17 S N3 N4 69.4(5) . . . .
F1 C2 C3 C4 178.6(6) . . . .
C1 C2 C3 C4 1.4(11) . . . .
N4 N3 C14 C15 2.9(7) . . . .
S N3 C14 C15 164.4(5) . . . .
C2 C3 C4 C5 -1.0(10) . . . .
C3 C4 C5 F2 178.3(6) . . . .
C3 C4 C5 C6 -0.2(10) . . . .
C2 C1 C6 C5 -0.6(9) . . . .
C2 C1 C6 C7 -177.0(6) . . . .
F2 C5 C6 C1 -177.5(5) . . . .
C4 C5 C6 C1 1.0(9) . . . .
F2 C5 C6 C7 -1.1(8) . . . .
C4 C5 C6 C7 177.3(6) . . . .
C11 O1 C7 C6 -176.5(4) . . . .
C11 O1 C7 C8 59.8(6) . . . .
C1 C6 C7 O1 -36.0(7) . . . .
C5 C6 C7 O1 147.8(5) . . . .
C1 C6 C7 C8 86.1(7) . . . .
C5 C6 C7 C8 -90.2(6) . . . .
O1 C7 C8 N1 178.3(4) . . . .
C6 C7 C8 N1 58.1(6) . . . .
O1 C7 C8 C9 -54.9(6) . . . .
C6 C7 C8 C9 -175.0(5) . . . .
N1 C8 C9 C10 178.9(5) . . . .
C7 C8 C9 C10 53.8(6) . . . .
C12 N2 C10 C9 -48.6(6) . . . .
C16 N2 C10 C9 -175.5(5) . . . .
C12 N2 C10 C11 -169.0(5) . . . .
C16 N2 C10 C11 64.1(6) . . . .
C8 C9 C10 N2 -176.1(5) . . . .
C8 C9 C10 C11 -54.9(6) . . . .
C7 O1 C11 C10 -62.0(6) . . . .
N2 C10 C11 O1 -179.7(5) . . . .
C9 C10 C11 O1 57.7(6) . . . .
C10 N2 C12 C13 -147.2(5) . . . .
C16 N2 C12 C13 -19.7(6) . . . .
N2 C12 C13 N4 -171.5(7) . . . .
N2 C12 C13 C15 12.1(7) . . . .
C15 C13 N4 N3 1.0(7) . . . .
C12 C13 N4 N3 -175.3(7) . . . .
C14 N3 N4 C13 -2.4(7) . . . .
S N3 N4 C13 -166.1(4) . . . .
N3 C14 C15 C13 -2.1(7) . . . .
N3 C14 C15 C16 174.9(8) . . . .
N4 C13 C15 C14 0.6(8) . . . .
C12 C13 C15 C14 177.7(6) . . . .
N4 C13 C15 C16 -177.4(6) . . . .
C12 C13 C15 C16 -0.3(7) . . . .
C10 N2 C16 C15 147.7(5) . . . .
C12 N2 C16 C15 19.5(6) . . . .
C14 C15 C16 N2 171.7(8) . . . .
C13 C15 C16 N2 -11.4(7) . . . .
